data_4086521
loop_
_publ_author_name
'Yang, Pikun'
'Zhou, Enwei'
'Fang, Bo'
'Hou, Guohua'
'Zi, Guofu'
'Walter, Marc D.'

_publ_section_title
;
 Preparation of (\h5-C5Me5)2Th(bipy) and Its Reactivity toward Small
 Molecules
;
_journal_name_full Organometallics
_journal_paper_doi 10.1021/acs.organomet.6b00357
_journal_year 2016
_chemical_formula_moiety 'C60 H76 N2 S4 Th2'
_chemical_formula_sum 'C60 H76 N2 S4 Th2'
_chemical_formula_weight 1417.54
_space_group_crystal_system monoclinic
_space_group_IT_number 14
_space_group_name_Hall '-P 2yn'
_space_group_name_H-M_alt 'P 1 21/n 1'
_symmetry_space_group_name_Hall '-P 2yn'
_symmetry_space_group_name_H-M 'P 1 21/n 1'
_atom_sites_solution_hydrogens geom
_audit_creation_method SHELXL-2014/7
_cell_angle_alpha 90
_cell_angle_beta 95.557(3)
_cell_angle_gamma 90
_cell_formula_units_Z 2
_cell_length_a 12.555(2)
_cell_length_b 16.993(3)
_cell_length_c 12.738(2)
_cell_measurement_reflns_used 4328
_cell_measurement_temperature 100(2)
_cell_measurement_theta_max 26.45
_cell_measurement_theta_min 2.40
_cell_volume 2704.8(8)
_computing_cell_refinement 'Bruker SAINT'
_computing_data_collection 'Bruker APEX2'
_computing_data_reduction 'Bruker SAINT'
_computing_molecular_graphics 'Bruker SHELXTL'
_computing_publication_material 'Bruker SHELXTL'
_computing_structure_refinement 'SHELXL-2014/7 (Sheldrick, 2014)'
_computing_structure_solution 'SHELXS-97 (Sheldrick 2008)'
_diffrn_ambient_temperature 100(2)
_diffrn_measured_fraction_theta_full 0.999
_diffrn_measured_fraction_theta_max 0.998
_diffrn_measurement_device_type 'Bruker APEX-II CCD'
_diffrn_measurement_method '\f and \w scans'
_diffrn_radiation_type MoK\a
_diffrn_radiation_wavelength 0.71073
_diffrn_reflns_av_R_equivalents 0.0546
_diffrn_reflns_av_unetI/netI 0.0655
_diffrn_reflns_Laue_measured_fraction_full 0.999
_diffrn_reflns_Laue_measured_fraction_max 0.998
_diffrn_reflns_limit_h_max 9
_diffrn_reflns_limit_h_min -16
_diffrn_reflns_limit_k_max 18
_diffrn_reflns_limit_k_min -22
_diffrn_reflns_limit_l_max 16
_diffrn_reflns_limit_l_min -17
_diffrn_reflns_number 19761
_diffrn_reflns_point_group_measured_fraction_full 0.999
_diffrn_reflns_point_group_measured_fraction_max 0.998
_diffrn_reflns_theta_full 25.242
_diffrn_reflns_theta_max 28.656
_diffrn_reflns_theta_min 2.004
_exptl_absorpt_coefficient_mu 5.686
_exptl_absorpt_correction_T_max 0.75
_exptl_absorpt_correction_T_min 0.62
_exptl_absorpt_correction_type multi-scan
_exptl_absorpt_process_details SADABS
_exptl_crystal_colour colorless
_exptl_crystal_density_diffrn 1.740
_exptl_crystal_description block
_exptl_crystal_F_000 1388
_exptl_crystal_size_max 0.200
_exptl_crystal_size_mid 0.200
_exptl_crystal_size_min 0.200
_refine_diff_density_max 5.859
_refine_diff_density_min -5.846
_refine_diff_density_rms 0.254
_refine_ls_extinction_method none
_refine_ls_goodness_of_fit_ref 1.038
_refine_ls_hydrogen_treatment constr
_refine_ls_matrix_type full
_refine_ls_number_parameters 305
_refine_ls_number_reflns 6942
_refine_ls_number_restraints 6
_refine_ls_restrained_S_all 1.039
_refine_ls_R_factor_all 0.0724
_refine_ls_R_factor_gt 0.0515
_refine_ls_shift/su_max 0.001
_refine_ls_shift/su_mean 0.000
_refine_ls_structure_factor_coef Fsqd
_refine_ls_weighting_details 'w=1/[\s^2^(Fo^2^)+(0.0677P)^2^+21.2863P] where P=(Fo^2^+2Fc^2^)/3'
_refine_ls_weighting_scheme calc
_refine_ls_wR_factor_gt 0.1265
_refine_ls_wR_factor_ref 0.1387
_reflns_Friedel_coverage 0.000
_reflns_number_gt 5298
_reflns_number_total 6942
_reflns_threshold_expression 'I > 2\s(I)'
_cod_data_source_file om6b00357_si_002.cif
_cod_data_source_block compound16
_cod_original_cell_volume 2704.9(8)
_cod_database_code 4086521
_shelx_shelxl_version_number 2014/7
_shelx_space_group_comment
; 
The symmetry employed for this shelxl refinement is uniquely defined 
by the following loop, which should always be used as a source of 
symmetry information in preference to the above space-group names. 
They are only intended as comments. 
;
_shelx_estimated_absorpt_t_min 0.396
_shelx_estimated_absorpt_t_max 0.396

loop_
_space_group_symop_operation_xyz
'x, y, z'
'-x+1/2, y+1/2, -z+1/2'
'-x, -y, -z'
'x-1/2, -y-1/2, z-1/2'

loop_
_atom_site_label
_atom_site_type_symbol
_atom_site_fract_x
_atom_site_fract_y
_atom_site_fract_z
_atom_site_U_iso_or_equiv
_atom_site_adp_type
_atom_site_occupancy
_atom_site_site_symmetry_order
_atom_site_calc_flag
_atom_site_refinement_flags_posn
_atom_site_refinement_flags_adp
C1 C 0.8674(6) 0.1321(6) 0.9808(7) 0.0260(19) Uani 1 1 d . .
C2 C 0.8271(7) 0.0832(6) 0.8951(7) 0.029(2) Uani 1 1 d . .
C3 C 0.8111(7) 0.0079(5) 0.9364(8) 0.031(2) Uani 1 1 d . .
C4 C 0.8380(6) 0.0100(5) 1.0452(8) 0.0276(19) Uani 1 1 d . .
C5 C 0.8705(7) 0.0870(5) 1.0739(7) 0.0261(18) Uani 1 1 d . .
C6 C 0.9247(8) 0.2079(6) 0.9635(8) 0.039(2) Uani 1 1 d . .
H6A H 0.9556 0.2287 1.0314 0.058 Uiso 1 1 calc R U
H6B H 0.8739 0.2461 0.9297 0.058 Uiso 1 1 calc R U
H6C H 0.9819 0.1983 0.9179 0.058 Uiso 1 1 calc R U
C7 C 0.8299(10) 0.1048(8) 0.7821(8) 0.054(3) Uani 1 1 d . .
H7A H 0.9031 0.1190 0.7691 0.081 Uiso 1 1 calc R U
H7B H 0.7823 0.1497 0.7651 0.081 Uiso 1 1 calc R U
H7C H 0.8060 0.0599 0.7376 0.081 Uiso 1 1 calc R U
C8 C 0.7884(8) -0.0642(7) 0.8681(10) 0.051(3) Uani 1 1 d . .
H8A H 0.7181 -0.0588 0.8281 0.076 Uiso 1 1 calc R U
H8B H 0.7890 -0.1111 0.9130 0.076 Uiso 1 1 calc R U
H8C H 0.8436 -0.0694 0.8191 0.076 Uiso 1 1 calc R U
C9 C 0.8477(8) -0.0590(6) 1.1197(10) 0.043(3) Uani 1 1 d . .
H9A H 0.8096 -0.1043 1.0865 0.064 Uiso 1 1 calc R U
H9B H 0.8164 -0.0453 1.1848 0.064 Uiso 1 1 calc R U
H9C H 0.9234 -0.0724 1.1362 0.064 Uiso 1 1 calc R U
C10 C 0.9173(8) 0.1113(7) 1.1815(8) 0.041(3) Uani 1 1 d . .
H10A H 0.8597 0.1264 1.2241 0.061 Uiso 1 1 calc R U
H10B H 0.9655 0.1561 1.1756 0.061 Uiso 1 1 calc R U
H10C H 0.9575 0.0672 1.2155 0.061 Uiso 1 1 calc R U
C11 C 0.6961(7) 0.2633(4) 1.0868(6) 0.0203(16) Uani 1 1 d . .
C12 C 0.6277(7) 0.2315(5) 1.1581(6) 0.0213(16) Uani 1 1 d . .
C13 C 0.5249(7) 0.2227(5) 1.1032(7) 0.0223(17) Uani 1 1 d . .
C14 C 0.5302(7) 0.2454(5) 0.9972(7) 0.0246(18) Uani 1 1 d . .
C15 C 0.6383(7) 0.2696(5) 0.9868(7) 0.0225(17) Uani 1 1 d . .
C16 C 0.7986(7) 0.3057(5) 1.1251(7) 0.0291(19) Uani 1 1 d . .
H16A H 0.7824 0.3489 1.1720 0.044 Uiso 1 1 calc R U
H16B H 0.8317 0.3269 1.0645 0.044 Uiso 1 1 calc R U
H16C H 0.8480 0.2687 1.1636 0.044 Uiso 1 1 calc R U
C17 C 0.6558(8) 0.2257(6) 1.2763(7) 0.037(2) Uani 1 1 d . .
H17A H 0.7278 0.2035 1.2907 0.055 Uiso 1 1 calc R U
H17B H 0.6040 0.1915 1.3068 0.055 Uiso 1 1 calc R U
H17C H 0.6538 0.2782 1.3077 0.055 Uiso 1 1 calc R U
C18 C 0.4261(7) 0.2044(6) 1.1557(8) 0.034(2) Uani 1 1 d . .
H18A H 0.3629 0.2131 1.1057 0.050 Uiso 1 1 calc R U
H18B H 0.4228 0.2388 1.2170 0.050 Uiso 1 1 calc R U
H18C H 0.4281 0.1493 1.1786 0.050 Uiso 1 1 calc R U
C19 C 0.4383(8) 0.2564(6) 0.9152(8) 0.038(2) Uani 1 1 d . .
H19A H 0.3761 0.2273 0.9356 0.056 Uiso 1 1 calc R U
H19B H 0.4576 0.2367 0.8473 0.056 Uiso 1 1 calc R U
H19C H 0.4206 0.3125 0.9089 0.056 Uiso 1 1 calc R U
C20 C 0.6716(9) 0.3085(7) 0.8895(8) 0.043(3) Uani 1 1 d . .
H20A H 0.7345 0.3416 0.9084 0.064 Uiso 1 1 calc R U
H20B H 0.6128 0.3411 0.8576 0.064 Uiso 1 1 calc R U
H20C H 0.6894 0.2682 0.8391 0.064 Uiso 1 1 calc R U
C21 C 0.4503(6) 0.0420(5) 0.8565(6) 0.0163(15) Uani 1 1 d . .
C22 C 0.5708(6) 0.0790(4) 0.7260(6) 0.0142(9) Uani 1 1 d . .
C23 C 0.5881(9) 0.0073(8) 0.6729(9) 0.047(3) Uani 1 1 d . .
H23 H 0.5790 -0.0420 0.7061 0.057 Uiso 1 1 calc R U
C24 C 0.6192(10) 0.0112(9) 0.5698(9) 0.057(3) Uani 1 1 d . .
H24 H 0.6328 -0.0362 0.5339 0.068 Uiso 1 1 calc R U
C25 C 0.6306(11) 0.0834(8) 0.5189(8) 0.056(4) Uani 1 1 d . .
H25 H 0.6455 0.0853 0.4472 0.068 Uiso 1 1 calc R U
C26 C 0.6197(10) 0.1516(8) 0.5755(9) 0.051(3) Uani 1 1 d . .
H26 H 0.6336 0.2010 0.5446 0.061 Uiso 1 1 calc R U
C27 C 0.5879(9) 0.1488(7) 0.6795(9) 0.046(3) Uani 1 1 d . .
H27 H 0.5786 0.1964 0.7167 0.056 Uiso 1 1 calc R U
C28 C 0.6017(12) 0.4868(9) 0.0362(11) 0.072(5) Uani 1 1 d . .
H28 H 0.6747 0.4758 0.0580 0.086 Uiso 1 1 calc R U
C29 C 0.5280(12) 0.4432(7) 0.0736(10) 0.055(3) Uani 1 1 d . .
H29 H 0.5472 0.4059 0.1278 0.066 Uiso 1 1 calc R U
C30 C 0.4221(12) 0.4517(9) 0.0338(11) 0.068(4) Uani 1 1 d . .
H30 H 0.3681 0.4171 0.0536 0.082 Uiso 1 1 calc R U
N1 N 0.5435(5) 0.0881(3) 0.8161(5) 0.0142(9) Uani 1 1 d . U
S1 S 0.41344(17) 0.06648(13) 0.98138(16) 0.0229(3) Uani 1 1 d . .
S2 S 0.38003(17) -0.02790(12) 0.78824(16) 0.0229(3) Uani 1 1 d . .
Th1 Th 0.64862(2) 0.10357(2) 1.01579(2) 0.01366(9) Uani 1 1 d . .

loop_
_atom_site_aniso_label
_atom_site_aniso_U_11
_atom_site_aniso_U_22
_atom_site_aniso_U_33
_atom_site_aniso_U_23
_atom_site_aniso_U_13
_atom_site_aniso_U_12
C1 0.018(4) 0.033(5) 0.028(4) -0.012(4) 0.010(3) -0.009(3)
C2 0.022(4) 0.046(6) 0.022(4) -0.009(4) 0.014(3) -0.013(4)
C3 0.015(4) 0.028(5) 0.052(6) -0.020(4) 0.012(4) -0.005(3)
C4 0.014(4) 0.021(4) 0.048(6) -0.008(4) 0.002(4) 0.001(3)
C5 0.013(4) 0.029(5) 0.035(5) 0.001(4) -0.001(3) -0.004(3)
C6 0.036(5) 0.045(6) 0.039(5) -0.006(5) 0.023(4) -0.018(4)
C7 0.042(6) 0.090(10) 0.032(6) -0.027(6) 0.012(5) -0.029(6)
C8 0.026(5) 0.051(7) 0.081(8) -0.037(6) 0.033(6) -0.016(5)
C9 0.027(5) 0.029(5) 0.070(8) 0.005(5) -0.010(5) 0.001(4)
C10 0.027(5) 0.060(7) 0.034(5) -0.013(5) -0.005(4) -0.009(5)
C11 0.024(4) 0.013(4) 0.023(4) 0.001(3) -0.001(3) -0.006(3)
C12 0.022(4) 0.019(4) 0.023(4) -0.004(3) 0.004(3) 0.000(3)
C13 0.021(4) 0.016(4) 0.030(4) -0.010(3) 0.004(3) -0.002(3)
C14 0.023(4) 0.018(4) 0.031(4) 0.005(3) -0.007(3) -0.004(3)
C15 0.024(4) 0.014(4) 0.029(4) 0.003(3) -0.001(3) -0.004(3)
C16 0.033(5) 0.027(5) 0.027(4) -0.001(4) -0.001(4) -0.017(4)
C17 0.040(6) 0.051(6) 0.020(4) -0.015(4) 0.008(4) -0.021(5)
C18 0.022(5) 0.031(5) 0.048(6) -0.026(4) 0.008(4) -0.009(4)
C19 0.038(6) 0.027(5) 0.044(6) 0.011(4) -0.015(4) -0.001(4)
C20 0.052(7) 0.044(6) 0.031(5) 0.016(5) -0.006(4) -0.019(5)
C21 0.020(4) 0.020(4) 0.009(3) 0.002(3) 0.000(3) 0.006(3)
C22 0.0137(12) 0.0140(12) 0.0146(12) -0.0043(9) 0.0003(9) -0.0004(9)
C23 0.039(6) 0.057(7) 0.048(6) -0.007(6) 0.014(5) -0.001(5)
C24 0.058(8) 0.073(9) 0.040(6) 0.002(6) 0.010(5) 0.013(7)
C25 0.091(10) 0.058(8) 0.025(5) -0.013(5) 0.033(6) -0.033(7)
C26 0.052(7) 0.065(8) 0.038(6) 0.015(6) 0.012(5) 0.008(6)
C27 0.049(7) 0.046(7) 0.047(6) 0.012(5) 0.018(5) 0.008(5)
C28 0.065(9) 0.088(11) 0.069(9) 0.043(8) 0.038(7) 0.032(8)
C29 0.080(10) 0.038(6) 0.050(7) 0.014(5) 0.024(7) 0.008(6)
C30 0.074(10) 0.064(9) 0.072(9) 0.036(7) 0.039(8) 0.008(7)
N1 0.0137(12) 0.0140(12) 0.0146(12) -0.0043(9) 0.0003(9) -0.0004(9)
S1 0.0241(7) 0.0225(7) 0.0226(7) -0.0012(6) 0.0041(6) -0.0027(6)
S2 0.0241(7) 0.0225(7) 0.0226(7) -0.0012(6) 0.0041(6) -0.0027(6)
Th1 0.01328(14) 0.01528(14) 0.01239(14) -0.00048(10) 0.00107(9) -0.00253(10)

loop_
_atom_type_symbol
_atom_type_description
_atom_type_scat_dispersion_real
_atom_type_scat_dispersion_imag
_atom_type_scat_source
C C 0.0033 0.0016 'International Tables Vol C Tables 4.2.6.8 and 6.1.1.4'
H H 0.0000 0.0000 'International Tables Vol C Tables 4.2.6.8 and 6.1.1.4'
N N 0.0061 0.0033 'International Tables Vol C Tables 4.2.6.8 and 6.1.1.4'
S S 0.1246 0.1234 'International Tables Vol C Tables 4.2.6.8 and 6.1.1.4'
Th Th -7.2400 8.8979 'International Tables Vol C Tables 4.2.6.8 and 6.1.1.4'

loop_
_geom_angle_atom_site_label_1
_geom_angle_atom_site_label_2
_geom_angle_atom_site_label_3
_geom_angle
_geom_angle_site_symmetry_1
_geom_angle_site_symmetry_3
C5 C1 C2 107.9(8) . .
C5 C1 C6 128.0(8) . .
C2 C1 C6 121.8(8) . .
C5 C1 Th1 74.1(5) . .
C2 C1 Th1 75.3(5) . .
C6 C1 Th1 130.3(6) . .
C3 C2 C1 107.3(8) . .
C3 C2 C7 127.1(9) . .
C1 C2 C7 123.9(9) . .
C3 C2 Th1 76.2(5) . .
C1 C2 Th1 75.9(5) . .
C7 C2 Th1 125.7(7) . .
C4 C3 C2 108.6(8) . .
C4 C3 C8 127.2(10) . .
C2 C3 C8 123.2(10) . .
C4 C3 Th1 75.4(5) . .
C2 C3 Th1 75.4(5) . .
C8 C3 Th1 124.1(6) . .
C3 C4 C5 108.5(8) . .
C3 C4 C9 127.1(8) . .
C5 C4 C9 123.8(9) . .
C3 C4 Th1 76.4(5) . .
C5 C4 Th1 74.5(5) . .
C9 C4 Th1 122.1(6) . .
C1 C5 C4 107.7(8) . .
C1 C5 C10 126.7(8) . .
C4 C5 C10 124.9(9) . .
C1 C5 Th1 77.3(5) . .
C4 C5 Th1 76.8(5) . .
C10 C5 Th1 120.1(6) . .
C1 C6 H6A 109.5 . .
C1 C6 H6B 109.5 . .
H6A C6 H6B 109.5 . .
C1 C6 H6C 109.5 . .
H6A C6 H6C 109.5 . .
H6B C6 H6C 109.5 . .
C2 C7 H7A 109.5 . .
C2 C7 H7B 109.5 . .
H7A C7 H7B 109.5 . .
C2 C7 H7C 109.5 . .
H7A C7 H7C 109.5 . .
H7B C7 H7C 109.5 . .
C3 C8 H8A 109.5 . .
C3 C8 H8B 109.5 . .
H8A C8 H8B 109.5 . .
C3 C8 H8C 109.5 . .
H8A C8 H8C 109.5 . .
H8B C8 H8C 109.5 . .
C4 C9 H9A 109.5 . .
C4 C9 H9B 109.5 . .
H9A C9 H9B 109.5 . .
C4 C9 H9C 109.5 . .
H9A C9 H9C 109.5 . .
H9B C9 H9C 109.5 . .
C5 C10 H10A 109.5 . .
C5 C10 H10B 109.5 . .
H10A C10 H10B 109.5 . .
C5 C10 H10C 109.5 . .
H10A C10 H10C 109.5 . .
H10B C10 H10C 109.5 . .
C15 C11 C12 108.5(7) . .
C15 C11 C16 127.1(7) . .
C12 C11 C16 121.6(7) . .
C15 C11 Th1 73.5(4) . .
C12 C11 Th1 74.0(4) . .
C16 C11 Th1 133.4(6) . .
C13 C12 C11 107.7(7) . .
C13 C12 C17 126.7(8) . .
C11 C12 C17 124.4(8) . .
C13 C12 Th1 75.0(5) . .
C11 C12 Th1 77.6(5) . .
C17 C12 Th1 123.6(6) . .
C14 C13 C12 108.5(7) . .
C14 C13 C18 127.0(8) . .
C12 C13 C18 123.9(8) . .
C14 C13 Th1 75.0(5) . .
C12 C13 Th1 76.2(5) . .
C18 C13 Th1 122.3(5) . .
C13 C14 C15 107.4(7) . .
C13 C14 C19 126.7(8) . .
C15 C14 C19 125.0(8) . .
C13 C14 Th1 76.1(5) . .
C15 C14 Th1 76.0(5) . .
C19 C14 Th1 122.0(6) . .
C11 C15 C14 107.7(7) . .
C11 C15 C20 128.4(8) . .
C14 C15 C20 123.0(8) . .
C11 C15 Th1 78.1(4) . .
C14 C15 Th1 74.7(5) . .
C20 C15 Th1 122.1(6) . .
C11 C16 H16A 109.5 . .
C11 C16 H16B 109.5 . .
H16A C16 H16B 109.5 . .
C11 C16 H16C 109.5 . .
H16A C16 H16C 109.5 . .
H16B C16 H16C 109.5 . .
C12 C17 H17A 109.5 . .
C12 C17 H17B 109.5 . .
H17A C17 H17B 109.5 . .
C12 C17 H17C 109.5 . .
H17A C17 H17C 109.5 . .
H17B C17 H17C 109.5 . .
C13 C18 H18A 109.5 . .
C13 C18 H18B 109.5 . .
H18A C18 H18B 109.5 . .
C13 C18 H18C 109.5 . .
H18A C18 H18C 109.5 . .
H18B C18 H18C 109.5 . .
C14 C19 H19A 109.5 . .
C14 C19 H19B 109.5 . .
H19A C19 H19B 109.5 . .
C14 C19 H19C 109.5 . .
H19A C19 H19C 109.5 . .
H19B C19 H19C 109.5 . .
C15 C20 H20A 109.5 . .
C15 C20 H20B 109.5 . .
H20A C20 H20B 109.5 . .
C15 C20 H20C 109.5 . .
H20A C20 H20C 109.5 . .
H20B C20 H20C 109.5 . .
N1 C21 S2 124.6(5) . .
N1 C21 S1 117.4(5) . .
S2 C21 S1 118.0(5) . .
N1 C22 C27 111.5(8) . .
N1 C22 C23 128.1(8) . .
C27 C22 C23 120.4(9) . .
C24 C23 C22 118.2(11) . .
C24 C23 H23 120.9 . .
C22 C23 H23 120.9 . .
C25 C24 C23 121.6(12) . .
C25 C24 H24 119.2 . .
C23 C24 H24 119.2 . .
C26 C25 C24 118.3(10) . .
C26 C25 H25 120.9 . .
C24 C25 H25 120.9 . .
C25 C26 C27 120.7(11) . .
C25 C26 H26 119.6 . .
C27 C26 H26 119.6 . .
C22 C27 C26 120.5(11) . .
C22 C27 H27 119.7 . .
C26 C27 H27 119.7 . .
C29 C28 C30 123.0(13) . 3_665
C29 C28 H28 118.5 . .
C30 C28 H28 118.5 3_665 .
C28 C29 C30 119.6(12) . .
C28 C29 H29 120.2 . .
C30 C29 H29 120.2 . .
C29 C30 C28 117.0(12) . 3_665
C29 C30 H30 121.5 . .
C28 C30 H30 121.5 3_665 .
C22 N1 C21 122.4(6) . .
C22 N1 Th1 135.6(5) . .
C21 N1 Th1 92.9(4) . .
C21 S1 Th1 82.7(3) . 3_657
C21 S1 Th1 80.8(3) . .
Th1 S1 Th1 116.95(7) 3_657 .
C21 S2 Th1 88.3(3) . 3_657
N1 Th1 C5 127.1(2) . .
N1 Th1 C14 78.7(2) . .
C5 Th1 C14 127.1(2) . .
N1 Th1 C13 101.4(2) . .
C5 Th1 C13 122.0(2) . .
C14 Th1 C13 28.8(2) . .
N1 Th1 C15 87.9(2) . .
C5 Th1 C15 99.4(2) . .
C14 Th1 C15 29.3(2) . .
C13 Th1 C15 47.6(2) . .
N1 Th1 C4 112.7(2) . .
C5 Th1 C4 28.7(2) . .
C14 Th1 C4 155.4(2) . .
C13 Th1 C4 145.6(3) . .
C15 Th1 C4 126.6(2) . .
N1 Th1 C2 79.8(2) . .
C5 Th1 C2 47.5(3) . .
C14 Th1 C2 119.4(3) . .
C13 Th1 C2 141.6(3) . .
C15 Th1 C2 94.5(3) . .
C4 Th1 C2 46.9(3) . .
N1 Th1 C12 126.3(2) . .
C5 Th1 C12 93.3(3) . .
C14 Th1 C12 47.6(2) . .
C13 Th1 C12 28.7(2) . .
C15 Th1 C12 47.4(2) . .
C4 Th1 C12 117.8(2) . .
C2 Th1 C12 123.9(2) . .
N1 Th1 S2 132.15(14) . 3_657
C5 Th1 S2 86.04(19) . 3_657
C14 Th1 S2 110.27(19) . 3_657
C13 Th1 S2 81.86(18) . 3_657
C15 Th1 S2 123.40(18) . 3_657
C4 Th1 S2 79.0(2) . 3_657
C2 Th1 S2 125.9(2) . 3_657
C12 Th1 S2 76.20(17) . 3_657
N1 Th1 C1 104.6(2) . .
C5 Th1 C1 28.6(3) . .
C14 Th1 C1 110.3(3) . .
C13 Th1 C1 120.6(2) . .
C15 Th1 C1 81.1(3) . .
C4 Th1 C1 46.8(3) . .
C2 Th1 C1 28.8(2) . .
C12 Th1 C1 96.8(2) . .
S2 Th1 C1 114.5(2) 3_657 .
N1 Th1 C3 85.1(2) . .
C5 Th1 C3 47.1(3) . .
C14 Th1 C3 147.0(3) . .
C13 Th1 C3 167.3(2) . .
C15 Th1 C3 122.8(3) . .
C4 Th1 C3 28.2(3) . .
C2 Th1 C3 28.4(3) . .
C12 Th1 C3 140.1(2) . .
S2 Th1 C3 101.9(2) 3_657 .
C1 Th1 C3 46.8(2) . .
N1 Th1 C11 116.2(2) . .
C5 Th1 C11 81.0(2) . .
C14 Th1 C11 47.2(2) . .
C13 Th1 C11 46.9(2) . .
C15 Th1 C11 28.3(2) . .
C4 Th1 C11 109.7(2) . .
C2 Th1 C11 97.6(3) . .
C12 Th1 C11 28.4(2) . .
S2 Th1 C11 100.80(16) 3_657 .
C1 Th1 C11 73.7(2) . .
C3 Th1 C11 120.5(2) . .

loop_
_geom_bond_atom_site_label_1
_geom_bond_atom_site_label_2
_geom_bond_distance
_geom_bond_site_symmetry_2
C1 C5 1.408(13) .
C1 C2 1.425(12) .
C1 C6 1.502(13) .
C1 Th1 2.867(8) .
C2 C3 1.405(14) .
C2 C7 1.489(14) .
C2 Th1 2.858(8) .
C3 C4 1.395(14) .
C3 C8 1.513(13) .
C3 Th1 2.868(8) .
C4 C5 1.409(12) .
C4 C9 1.506(14) .
C4 Th1 2.855(8) .
C5 C10 1.497(13) .
C5 Th1 2.826(8) .
C6 H6A 0.9800 .
C6 H6B 0.9800 .
C6 H6C 0.9800 .
C7 H7A 0.9800 .
C7 H7B 0.9800 .
C7 H7C 0.9800 .
C8 H8A 0.9800 .
C8 H8B 0.9800 .
C8 H8C 0.9800 .
C9 H9A 0.9800 .
C9 H9B 0.9800 .
C9 H9C 0.9800 .
C10 H10A 0.9800 .
C10 H10B 0.9800 .
C10 H10C 0.9800 .
C11 C15 1.408(11) .
C11 C12 1.415(11) .
C11 C16 1.514(11) .
C11 Th1 2.905(8) .
C12 C13 1.415(11) .
C12 C17 1.516(12) .
C12 Th1 2.859(8) .
C13 C14 1.413(12) .
C13 C18 1.497(12) .
C13 Th1 2.843(8) .
C14 C15 1.435(12) .
C14 C19 1.492(12) .
C14 Th1 2.829(8) .
C15 C20 1.500(12) .
C15 Th1 2.847(8) .
C16 H16A 0.9800 .
C16 H16B 0.9800 .
C16 H16C 0.9800 .
C17 H17A 0.9800 .
C17 H17B 0.9800 .
C17 H17C 0.9800 .
C18 H18A 0.9800 .
C18 H18B 0.9800 .
C18 H18C 0.9800 .
C19 H19A 0.9800 .
C19 H19B 0.9800 .
C19 H19C 0.9800 .
C20 H20A 0.9800 .
C20 H20B 0.9800 .
C20 H20C 0.9800 .
C21 N1 1.537(10) .
C21 S2 1.673(8) .
C21 S1 1.749(7) .
C22 N1 1.239(9) .
C22 C27 1.353(13) .
C22 C23 1.420(13) .
C23 C24 1.407(16) .
C23 H23 0.9500 .
C24 C25 1.401(18) .
C24 H24 0.9500 .
C25 C26 1.379(17) .
C25 H25 0.9500 .
C26 C27 1.421(15) .
C26 H26 0.9500 .
C27 H27 0.9500 .
C28 C29 1.311(18) .
C28 C30 1.387(17) 3_665
C28 H28 0.9500 .
C29 C30 1.384(19) .
C29 H29 0.9500 .
C30 C28 1.387(17) 3_665
C30 H30 0.9500 .
N1 Th1 2.763(6) .
S1 Th1 2.994(2) 3_657
S1 Th1 3.009(2) .
S2 Th1 2.862(2) 3_657
Th1 S2 2.862(2) 3_657
